data_1558799
loop_
_publ_author_name
'Ishikawa, Ryuta'
'Noda, Takeshi'
'Ueno, Shunya'
'Okubo, Takashi'
'Yamakawa, Hirofumi'
'Sakamoto, Ken-ichi'
'Kawata, Satoshi'

_publ_section_title
;
 Spin Crossover in Bipyridine Derivative Bridged One-Dimensional Iron(III)
 Coordination Polymer
;
_journal_issue 3
_journal_name_full Magnetochemistry
_journal_page_first 29
_journal_paper_doi 10.3390/magnetochemistry6030029
_journal_volume 6
_journal_year 2020
_chemical_formula_moiety 'C22 H26 Fe N4 O2, 2(C24 H20 B), C5 H4 N, C6 H16 N'
_chemical_formula_sum 'C81 H86 B2 Fe N6 O2'
_chemical_formula_weight 1253.03
_space_group_crystal_system monoclinic
_space_group_IT_number 14
_space_group_name_Hall '-P 2yn'
_space_group_name_H-M_alt 'P 1 21/n 1'
_atom_sites_solution_hydrogens geom
_atom_sites_solution_primary direct
_atom_sites_solution_secondary difmap
_cell_angle_alpha 90.0000
_cell_angle_beta 104.503(7)
_cell_angle_gamma 90.0000
_cell_formula_units_Z 4
_cell_length_a 11.7178(13)
_cell_length_b 36.427(4)
_cell_length_c 16.1388(17)
_cell_measurement_reflns_used 17431
_cell_measurement_temperature 100
_cell_measurement_theta_max 28.36
_cell_measurement_theta_min 2.99
_cell_volume 6669.2(13)
_computing_cell_refinement 'RAPID AUTO'
_computing_data_collection 'RAPID AUTO (Rigaku, ????)'
_computing_data_reduction 'RAPID AUTO'
_computing_molecular_graphics 'CrystalStructure 4.2.2'
_computing_publication_material 'CrystalStructure 4.2.2 (Rigaku, 2016)'
_computing_structure_refinement 'SHELXL Version 2014/7 (Sheldrick, 2008)'
_computing_structure_solution 'SIR2011 (Burla, et al., 2012)'
_diffrn_ambient_temperature 100
_diffrn_detector_area_resol_mean 5.000
_diffrn_measured_fraction_theta_full 0.991
_diffrn_measured_fraction_theta_max 0.995
_diffrn_measurement_device_type 'Rigaku R-AXIS RAPID II'
_diffrn_measurement_method \w
_diffrn_radiation_type 'Mo K\a'
_diffrn_radiation_wavelength 0.71075
_diffrn_reflns_av_R_equivalents 0.0591
_diffrn_reflns_Laue_measured_fraction_full 0.991
_diffrn_reflns_Laue_measured_fraction_max 0.995
_diffrn_reflns_limit_h_max 9
_diffrn_reflns_limit_h_min -15
_diffrn_reflns_limit_k_max 47
_diffrn_reflns_limit_k_min -47
_diffrn_reflns_limit_l_max 20
_diffrn_reflns_limit_l_min -14
_diffrn_reflns_number 23475
_diffrn_reflns_point_group_measured_fraction_full 0.991
_diffrn_reflns_point_group_measured_fraction_max 0.995
_diffrn_reflns_theta_full 25.242
_diffrn_reflns_theta_max 27.559
_diffrn_reflns_theta_min 3.085
_diffrn_standards_number 0
_exptl_absorpt_coefficient_mu 0.280
_exptl_absorpt_correction_T_max 0.972
_exptl_absorpt_correction_T_min 0.375
_exptl_absorpt_correction_type multi-scan
_exptl_absorpt_process_details 'ABSCOR (Rigaku, 1995)'
_exptl_crystal_colour green
_exptl_crystal_density_diffrn 1.248
_exptl_crystal_density_method 'not measured'
_exptl_crystal_description platelet
_exptl_crystal_F_000 2664.00
_exptl_crystal_size_max 0.528
_exptl_crystal_size_mid 0.257
_exptl_crystal_size_min 0.05
_refine_diff_density_max 0.73
_refine_diff_density_min -0.53
_refine_ls_extinction_method none
_refine_ls_goodness_of_fit_ref 1.057
_refine_ls_hydrogen_treatment constr
_refine_ls_number_parameters 836
_refine_ls_number_reflns 13100
_refine_ls_number_restraints 0
_refine_ls_R_factor_all 0.1132
_refine_ls_R_factor_gt 0.0645
_refine_ls_shift/su_max 0.001
_refine_ls_structure_factor_coef Fsqd
_refine_ls_weighting_details 'w = 1/[\s^2^(Fo^2^)+(0.1129P)^2^+3.2920P] where P=(Fo^2^+2Fc^2^)/3'
_refine_ls_weighting_scheme calc
_refine_ls_wR_factor_gt 0.1647
_refine_ls_wR_factor_ref 0.2157
_reflns_Friedel_coverage 0.000
_reflns_number_gt 8277
_reflns_number_total 13100
_reflns_threshold_expression F^2^>2.0\s(F^2^)
_cod_data_source_file CrystalStructure100K_2.cif
_cod_data_source_block User-defined
_cod_original_cell_volume 6669.2(12)
_cod_database_code 1558799

loop_
_space_group_symop_id
_space_group_symop_operation_xyz
1 +X,+Y,+Z
2 1/2-X,1/2+Y,1/2-Z
3 -X,-Y,-Z
4 -1/2+X,-1/2-Y,-1/2+Z

loop_
_atom_site_label
_atom_site_type_symbol
_atom_site_fract_x
_atom_site_fract_y
_atom_site_fract_z
_atom_site_U_iso_or_equiv
_atom_site_adp_type
_atom_site_occupancy
_atom_site_site_symmetry_order
_atom_site_calc_flag
_atom_site_refinement_flags_posn
_atom_site_refinement_flags_adp
_atom_site_refinement_flags_occupancy
_atom_site_disorder_assembly
_atom_site_disorder_group
Fe1 Fe 0.62463(4) 0.75242(2) 0.35755(3) 0.01732(15) Uani 1 1 d . . . . .
O1 O 0.4782(2) 0.75631(6) 0.27368(15) 0.0190(5) Uani 1 1 d . . . . .
O2 O 0.6036(2) 0.70083(6) 0.34948(16) 0.0222(6) Uani 1 1 d . . . . .
N1 N 0.6404(3) 0.80372(7) 0.37407(19) 0.0249(8) Uani 1 1 d . . . . .
N2 N 0.7751(3) 0.74967(7) 0.43795(19) 0.0211(7) Uani 1 1 d . . . . .
N3 N 0.5361(3) 0.75120(6) 0.44889(17) 0.0154(6) Uani 1 1 d . . . . .
N4 N 0.2053(3) 0.74818(7) 0.76217(19) 0.0188(7) Uani 1 1 d . . . . .
N5 N 0.1565(3) 0.49703(8) 0.8362(2) 0.0322(9) Uani 1 1 d . . . . .
N6 N 0.3109(3) 0.48775(7) 0.7242(2) 0.0255(7) Uani 1 1 d . . . . .
H6 H 0.2598 0.4912 0.7647 0.031 Uiso 1 1 calc R U . . .
C1 C 0.2885(4) 0.77966(10) 0.2083(3) 0.0319(10) Uani 1 1 d . . . . .
H1A H 0.2718 0.7535 0.1974 0.038 Uiso 1 1 calc R U . . .
H1B H 0.2867 0.7922 0.1542 0.038 Uiso 1 1 calc R U . . .
H1C H 0.2288 0.7904 0.2341 0.038 Uiso 1 1 calc R U . . .
C2 C 0.4089(3) 0.78415(9) 0.2688(2) 0.0228(8) Uani 1 1 d . . . . .
C3 C 0.4359(4) 0.81671(9) 0.3128(3) 0.0291(9) Uani 1 1 d . . . . .
H3 H 0.3733 0.8335 0.3114 0.035 Uiso 1 1 calc R U . . .
C4 C 0.5492(4) 0.82683(8) 0.3595(2) 0.0239(8) Uani 1 1 d . . . . .
C5 C 0.5659(4) 0.86581(9) 0.3948(3) 0.0340(11) Uani 1 1 d . . . . .
H5A H 0.6290 0.8779 0.3750 0.041 Uiso 1 1 calc R U . . .
H5B H 0.5871 0.8650 0.4575 0.041 Uiso 1 1 calc R U . . .
H5C H 0.4924 0.8796 0.3746 0.041 Uiso 1 1 calc R U . . .
C6 C 0.7624(4) 0.81558(10) 0.4132(3) 0.0360(11) Uani 1 1 d . . . . .
H6A H 0.7614 0.8372 0.4503 0.043 Uiso 1 1 calc R U . . .
H6B H 0.8010 0.8229 0.3677 0.043 Uiso 1 1 calc R U . . .
C7 C 0.8300(4) 0.78532(10) 0.4647(3) 0.0368(11) Uani 1 1 d . . . . .
H7A H 0.9116 0.7853 0.4579 0.044 Uiso 1 1 calc R U . . .
H7B H 0.8336 0.7894 0.5260 0.044 Uiso 1 1 calc R U . . .
C8 C 0.9482(4) 0.72180(11) 0.5373(3) 0.0300(9) Uani 1 1 d . . . . .
H8A H 0.9443 0.7392 0.5828 0.036 Uiso 1 1 calc R U . . .
H8B H 1.0076 0.7300 0.5081 0.036 Uiso 1 1 calc R U . . .
H8C H 0.9698 0.6975 0.5623 0.036 Uiso 1 1 calc R U . . .
C9 C 0.8283(3) 0.71971(10) 0.4732(2) 0.0237(8) Uani 1 1 d . . . . .
C10 C 0.7784(4) 0.68421(9) 0.4531(2) 0.0266(9) Uani 1 1 d . . . . .
H10 H 0.8223 0.6640 0.4819 0.032 Uiso 1 1 calc R U . . .
C11 C 0.6730(4) 0.67624(9) 0.3962(2) 0.0232(8) Uani 1 1 d . . . . .
C12 C 0.6284(4) 0.63771(9) 0.3817(3) 0.0284(9) Uani 1 1 d . . . . .
H12A H 0.5992 0.6333 0.3202 0.034 Uiso 1 1 calc R U . . .
H12B H 0.5643 0.6341 0.4099 0.034 Uiso 1 1 calc R U . . .
H12C H 0.6926 0.6206 0.4057 0.034 Uiso 1 1 calc R U . . .
C13 C 0.4401(3) 0.72944(8) 0.4375(2) 0.0195(7) Uani 1 1 d . . . . .
H13 H 0.4205 0.7143 0.3881 0.023 Uiso 1 1 calc R U . . .
C14 C 0.5627(3) 0.77210(8) 0.5208(2) 0.0214(8) Uani 1 1 d . . . . .
H14 H 0.6309 0.7872 0.5311 0.026 Uiso 1 1 calc R U . . .
C15 C 0.4957(3) 0.77233(8) 0.5788(2) 0.0180(7) Uani 1 1 d . . . . .
H15 H 0.5171 0.7878 0.6276 0.022 Uiso 1 1 calc R U . . .
C16 C 0.3698(3) 0.72817(8) 0.4934(2) 0.0195(8) Uani 1 1 d . . . . .
H16 H 0.3031 0.7124 0.4821 0.023 Uiso 1 1 calc R U . . .
C17 C 0.3954(3) 0.74992(8) 0.5672(2) 0.0176(7) Uani 1 1 d . . . . .
C18 C 0.3246(3) 0.74967(8) 0.6301(2) 0.0181(7) Uani 1 1 d . . . . .
C19 C 0.2557(3) 0.71981(8) 0.6420(2) 0.0192(8) Uani 1 1 d . . . . .
H19 H 0.2487 0.6991 0.6052 0.023 Uiso 1 1 calc R U . . .
C20 C 0.3266(3) 0.77959(8) 0.6850(2) 0.0209(8) Uani 1 1 d . . . . .
H20 H 0.3679 0.8013 0.6779 0.025 Uiso 1 1 calc R U . . .
C21 C 0.2690(3) 0.77756(9) 0.7492(2) 0.0222(8) Uani 1 1 d . . . . .
H21 H 0.2742 0.7980 0.7866 0.027 Uiso 1 1 calc R U . . .
C22 C 0.1977(3) 0.71995(8) 0.7064(2) 0.0220(8) Uani 1 1 d . . . . .
H22 H 0.1504 0.6994 0.7120 0.026 Uiso 1 1 calc R U . . .
C23 C 0.2083(3) 0.63737(8) 0.4129(2) 0.0226(8) Uani 1 1 d . . . . .
C24 C 0.1127(3) 0.66008(8) 0.4161(2) 0.0225(8) Uani 1 1 d . . . . .
H24 H 0.0671 0.6545 0.4556 0.027 Uiso 1 1 calc R U . . .
C25 C 0.0827(3) 0.69082(9) 0.3623(2) 0.0251(9) Uani 1 1 d . . . . .
H25 H 0.0167 0.7054 0.3655 0.030 Uiso 1 1 calc R U . . .
C26 C 0.1472(3) 0.70006(9) 0.3055(2) 0.0235(8) Uani 1 1 d . . . . .
H26 H 0.1268 0.7210 0.2699 0.028 Uiso 1 1 calc R U . . .
C27 C 0.2432(3) 0.67837(9) 0.3003(2) 0.0229(8) Uani 1 1 d . . . . .
H27 H 0.2884 0.6844 0.2609 0.028 Uiso 1 1 calc R U . . .
C28 C 0.2722(3) 0.64779(9) 0.3535(2) 0.0242(9) Uani 1 1 d . . . . .
H28 H 0.3381 0.6333 0.3495 0.029 Uiso 1 1 calc R U . . .
C29 C 0.2076(3) 0.56306(9) 0.4129(3) 0.0268(9) Uani 1 1 d . . . . .
C30 C 0.1919(4) 0.56110(9) 0.3244(3) 0.0269(9) Uani 1 1 d . . . . .
H30 H 0.2006 0.5828 0.2937 0.032 Uiso 1 1 calc R U . . .
C31 C 0.1635(4) 0.52816(10) 0.2796(3) 0.0315(10) Uani 1 1 d . . . . .
H31 H 0.1513 0.5281 0.2191 0.038 Uiso 1 1 calc R U . . .
C32 C 0.1528(4) 0.49577(10) 0.3207(3) 0.0327(10) Uani 1 1 d . . . . .
H32 H 0.1354 0.4734 0.2898 0.039 Uiso 1 1 calc R U . . .
C33 C 0.1684(4) 0.49673(9) 0.4087(3) 0.0326(10) Uani 1 1 d . . . . .
H33 H 0.1606 0.4749 0.4389 0.039 Uiso 1 1 calc R U . . .
C34 C 0.1953(4) 0.52963(9) 0.4528(3) 0.0304(10) Uani 1 1 d . . . . .
H34 H 0.2059 0.5295 0.5132 0.037 Uiso 1 1 calc R U . . .
C35 C 0.1728(4) 0.60146(8) 0.5469(2) 0.0259(9) Uani 1 1 d . . . . .
C36 C 0.0499(4) 0.59405(9) 0.5276(3) 0.0298(9) Uani 1 1 d . . . . .
H36 H 0.0122 0.5860 0.4714 0.036 Uiso 1 1 calc R U . . .
C37 C -0.0181(4) 0.59779(10) 0.5858(3) 0.0326(10) Uani 1 1 d . . . . .
H37 H -0.1000 0.5924 0.5689 0.039 Uiso 1 1 calc R U . . .
C38 C 0.0330(4) 0.60946(10) 0.6694(3) 0.0343(10) Uani 1 1 d . . . . .
H38 H -0.0122 0.6124 0.7103 0.041 Uiso 1 1 calc R U . . .
C39 C 0.1558(4) 0.61670(10) 0.6900(3) 0.0355(11) Uani 1 1 d . . . . .
H39 H 0.1938 0.6244 0.7464 0.043 Uiso 1 1 calc R U . . .
C40 C 0.2210(4) 0.61289(9) 0.6312(2) 0.0273(9) Uani 1 1 d . . . . .
H40 H 0.3029 0.6182 0.6484 0.033 Uiso 1 1 calc R U . . .
C41 C 0.3874(4) 0.59956(10) 0.5146(2) 0.0265(9) Uani 1 1 d . . . . .
C42 C 0.4577(4) 0.56787(11) 0.5215(3) 0.0380(11) Uani 1 1 d . . . . .
H42 H 0.4227 0.5458 0.4956 0.046 Uiso 1 1 calc R U . . .
C43 C 0.5767(4) 0.56754(14) 0.5650(3) 0.0470(13) Uani 1 1 d . . . . .
H43 H 0.6207 0.5455 0.5682 0.056 Uiso 1 1 calc R U . . .
C44 C 0.6311(4) 0.59888(14) 0.6035(3) 0.0488(13) Uani 1 1 d . . . . .
H44 H 0.7114 0.5984 0.6348 0.059 Uiso 1 1 calc R U . . .
C45 C 0.5674(4) 0.63083(13) 0.5958(3) 0.0432(12) Uani 1 1 d . . . . .
H45 H 0.6047 0.6529 0.6195 0.052 Uiso 1 1 calc R U . . .
C46 C 0.4475(4) 0.63105(11) 0.5531(3) 0.0327(10) Uani 1 1 d . . . . .
H46 H 0.4050 0.6534 0.5501 0.039 Uiso 1 1 calc R U . . .
C47 C 0.0091(3) 0.88022(9) 0.5490(2) 0.0209(8) Uani 1 1 d . . . . .
C48 C 0.0003(3) 0.85178(9) 0.6068(2) 0.0246(8) Uani 1 1 d . . . . .
H48 H 0.0621 0.8342 0.6201 0.029 Uiso 1 1 calc R U . . .
C49 C -0.0895(4) 0.84785(11) 0.6441(3) 0.0344(10) Uani 1 1 d . . . . .
H49 H -0.0886 0.8281 0.6827 0.041 Uiso 1 1 calc R U . . .
C50 C -0.1855(4) 0.87282(11) 0.6265(3) 0.0315(9) Uani 1 1 d . . . . .
H50 H -0.2485 0.8707 0.6536 0.038 Uiso 1 1 calc R U . . .
C51 C -0.1825(3) 0.90069(10) 0.5673(3) 0.0278(9) Uani 1 1 d . . . . .
H51 H -0.2460 0.9177 0.5524 0.033 Uiso 1 1 calc R U . . .
C52 C -0.0889(4) 0.90387(9) 0.5302(3) 0.0284(10) Uani 1 1 d . . . . .
H52 H -0.0907 0.9230 0.4900 0.034 Uiso 1 1 calc R U . . .
C53 C 0.1418(3) 0.92180(8) 0.4642(2) 0.0199(8) Uani 1 1 d . . . . .
C54 C 0.1183(3) 0.95538(8) 0.4983(2) 0.0224(8) Uani 1 1 d . . . . .
H54 H 0.0851 0.9553 0.5463 0.027 Uiso 1 1 calc R U . . .
C55 C 0.1417(3) 0.98910(9) 0.4647(3) 0.0275(10) Uani 1 1 d . . . . .
H55 H 0.1232 1.0113 0.4892 0.033 Uiso 1 1 calc R U . . .
C56 C 0.1912(4) 0.99004(9) 0.3964(3) 0.0318(11) Uani 1 1 d . . . . .
H56 H 0.2080 1.0129 0.3736 0.038 Uiso 1 1 calc R U . . .
C57 C 0.2167(4) 0.95739(10) 0.3609(3) 0.0317(10) Uani 1 1 d . . . . .
H57 H 0.2513 0.9578 0.3136 0.038 Uiso 1 1 calc R U . . .
C58 C 0.1919(3) 0.92432(9) 0.3942(2) 0.0266(9) Uani 1 1 d . . . . .
H58 H 0.2095 0.9023 0.3685 0.032 Uiso 1 1 calc R U . . .
C59 C 0.2463(3) 0.87584(8) 0.5826(2) 0.0203(8) Uani 1 1 d . . . . .
C60 C 0.2581(4) 0.87907(8) 0.6711(2) 0.0251(9) Uani 1 1 d . . . . .
H60 H 0.1894 0.8826 0.6912 0.030 Uiso 1 1 calc R U . . .
C61 C 0.3682(3) 0.87729(8) 0.7307(2) 0.0241(9) Uani 1 1 d . . . . .
H61 H 0.3725 0.8798 0.7899 0.029 Uiso 1 1 calc R U . . .
C62 C 0.4690(3) 0.87195(8) 0.7048(2) 0.0242(9) Uani 1 1 d . . . . .
H62 H 0.5428 0.8707 0.7458 0.029 Uiso 1 1 calc R U . . .
C63 C 0.4636(4) 0.86834(8) 0.6177(3) 0.0276(9) Uani 1 1 d . . . . .
H63 H 0.5331 0.8649 0.5985 0.033 Uiso 1 1 calc R U . . .
C64 C 0.3522(4) 0.86994(8) 0.5594(2) 0.0249(9) Uani 1 1 d . . . . .
H64 H 0.3485 0.8668 0.5004 0.030 Uiso 1 1 calc R U . . .
C65 C 0.1009(3) 0.84951(8) 0.4357(2) 0.0213(8) Uani 1 1 d . . . . .
C66 C 0.1500(4) 0.81476(9) 0.4496(2) 0.0263(9) Uani 1 1 d . . . . .
H66 H 0.2052 0.8098 0.5024 0.032 Uiso 1 1 calc R U . . .
C67 C 0.1214(4) 0.78688(10) 0.3891(3) 0.0334(11) Uani 1 1 d . . . . .
H67 H 0.1577 0.7635 0.4007 0.040 Uiso 1 1 calc R U . . .
C68 C 0.0405(4) 0.79321(9) 0.3122(3) 0.0296(10) Uani 1 1 d . . . . .
H68 H 0.0198 0.7741 0.2712 0.036 Uiso 1 1 calc R U . . .
C69 C -0.0103(4) 0.82748(9) 0.2951(2) 0.0270(9) Uani 1 1 d . . . . .
H69 H -0.0643 0.8324 0.2417 0.032 Uiso 1 1 calc R U . . .
C70 C 0.0189(4) 0.85483(9) 0.3574(2) 0.0272(9) Uani 1 1 d . . . . .
H70 H -0.0186 0.8781 0.3461 0.033 Uiso 1 1 calc R U . . .
C71 C 0.1184(5) 0.52854(11) 0.8630(3) 0.0469(13) Uani 1 1 d . . . . .
H71 H 0.1348 0.5507 0.8371 0.056 Uiso 1 1 calc R U . . .
C72 C 0.0580(5) 0.53104(10) 0.9246(3) 0.0433(12) Uani 1 1 d . . . . .
H72 H 0.0341 0.5544 0.9402 0.052 Uiso 1 1 calc R U . . .
C73 C 0.0305(4) 0.49944(9) 0.9653(2) 0.0262(9) Uani 1 1 d . . . . .
C74 C 0.0678(3) 0.46667(9) 0.9358(2) 0.0268(9) Uani 1 1 d . . . . .
H74 H 0.0509 0.4440 0.9595 0.032 Uiso 1 1 calc R U . . .
C75 C 0.1288(4) 0.46666(10) 0.8729(3) 0.0309(10) Uani 1 1 d . . . . .
H75 H 0.1523 0.4437 0.8547 0.037 Uiso 1 1 calc R U . . .
C76 C 0.4140(4) 0.46502(10) 0.7706(3) 0.0307(10) Uani 1 1 d . . . . .
H76A H 0.3843 0.4417 0.7886 0.037 Uiso 1 1 calc R U . . .
H76B H 0.4558 0.4783 0.8230 0.037 Uiso 1 1 calc R U . . .
C77 C 0.5003(4) 0.45648(12) 0.7183(3) 0.0439(13) Uani 1 1 d . . . . .
H77A H 0.5389 0.4792 0.7073 0.053 Uiso 1 1 calc R U . . .
H77B H 0.4584 0.4454 0.6638 0.053 Uiso 1 1 calc R U . . .
H77C H 0.5598 0.4392 0.7498 0.053 Uiso 1 1 calc R U . . .
C78 C 0.3431(4) 0.52532(9) 0.7004(3) 0.0381(12) Uani 1 1 d . . . . .
H78A H 0.2710 0.5378 0.6674 0.046 Uiso 1 1 calc R U . . .
H78B H 0.3978 0.5231 0.6629 0.046 Uiso 1 1 calc R U . . .
C79 C 0.4000(4) 0.54858(10) 0.7764(3) 0.0479(15) Uani 1 1 d . . . . .
H79A H 0.4767 0.5381 0.8052 0.057 Uiso 1 1 calc R U . . .
H79B H 0.3493 0.5493 0.8163 0.057 Uiso 1 1 calc R U . . .
H79C H 0.4110 0.5736 0.7573 0.057 Uiso 1 1 calc R U . . .
C80 C 0.2365(4) 0.46793(10) 0.6471(3) 0.0298(10) Uani 1 1 d . . . . .
H80A H 0.2707 0.4719 0.5976 0.036 Uiso 1 1 calc R U . . .
H80B H 0.2386 0.4413 0.6591 0.036 Uiso 1 1 calc R U . . .
C81 C 0.1104(4) 0.48078(11) 0.6243(3) 0.0372(11) Uani 1 1 d . . . . .
H81A H 0.1083 0.5076 0.6205 0.045 Uiso 1 1 calc R U . . .
H81B H 0.0718 0.4728 0.6686 0.045 Uiso 1 1 calc R U . . .
H81C H 0.0690 0.4703 0.5691 0.045 Uiso 1 1 calc R U . . .
B1 B 0.2452(4) 0.60028(10) 0.4716(3) 0.0235(9) Uani 1 1 d . . . . .
B2 B 0.1237(4) 0.88213(9) 0.5085(3) 0.0208(9) Uani 1 1 d . . . . .

loop_
_atom_site_aniso_label
_atom_site_aniso_U_11
_atom_site_aniso_U_22
_atom_site_aniso_U_33
_atom_site_aniso_U_23
_atom_site_aniso_U_13
_atom_site_aniso_U_12
Fe1 0.0202(3) 0.0155(2) 0.0154(2) -0.00153(17) 0.0027(2) -0.00120(18)
O1 0.0216(12) 0.0211(11) 0.0159(11) -0.0003(9) 0.0077(11) -0.0007(9)
O2 0.0254(14) 0.0164(11) 0.0206(13) -0.0014(9) -0.0020(12) 0.0021(9)
N1 0.0322(18) 0.0180(13) 0.0203(15) -0.0038(11) -0.0012(15) -0.0040(12)
N2 0.0234(15) 0.0202(13) 0.0175(14) -0.0054(11) 0.0009(13) -0.0038(11)
N3 0.0191(14) 0.0142(12) 0.0131(13) 0.0002(10) 0.0043(12) -0.0017(10)
N4 0.0217(15) 0.0153(12) 0.0163(14) -0.0001(10) -0.0010(13) 0.0025(11)
N5 0.041(2) 0.0272(16) 0.0247(17) -0.0002(13) 0.0019(17) 0.0055(14)
N6 0.0279(17) 0.0233(14) 0.0225(16) -0.0002(12) 0.0012(15) -0.0032(12)
C1 0.031(2) 0.0328(19) 0.028(2) 0.0066(16) 0.0000(19) 0.0020(16)
C2 0.0213(18) 0.0226(16) 0.0245(19) 0.0058(13) 0.0057(17) 0.0005(13)
C3 0.028(2) 0.0194(16) 0.038(2) 0.0022(15) 0.0046(19) 0.0081(14)
C4 0.038(2) 0.0159(15) 0.0220(18) 0.0036(13) 0.0150(18) -0.0031(14)
C5 0.051(3) 0.0204(17) 0.029(2) -0.0019(15) 0.007(2) 0.0009(16)
C6 0.034(2) 0.0249(18) 0.040(2) -0.0042(16) -0.007(2) -0.0124(16)
C7 0.029(2) 0.0266(19) 0.051(3) -0.0072(17) 0.003(2) -0.0056(16)
C8 0.0213(19) 0.044(2) 0.024(2) -0.0014(16) 0.0043(18) 0.0050(16)
C9 0.0212(18) 0.0322(18) 0.0184(17) 0.0005(14) 0.0063(16) 0.0021(14)
C10 0.031(2) 0.0240(17) 0.0231(19) 0.0074(14) 0.0025(18) 0.0034(15)
C11 0.029(2) 0.0200(16) 0.0213(18) 0.0028(13) 0.0076(17) 0.0099(14)
C12 0.036(2) 0.0179(16) 0.030(2) 0.0020(14) 0.0047(19) 0.0028(14)
C13 0.0207(17) 0.0192(15) 0.0196(17) -0.0006(12) 0.0070(15) -0.0026(13)
C14 0.0230(18) 0.0193(15) 0.0183(17) -0.0014(12) -0.0015(16) -0.0012(13)
C15 0.0169(16) 0.0223(15) 0.0148(16) -0.0042(12) 0.0039(15) -0.0003(13)
C16 0.0219(17) 0.0139(14) 0.0200(17) 0.0019(12) 0.0000(15) -0.0025(12)
C17 0.0171(16) 0.0160(14) 0.0174(16) 0.0026(12) 0.0000(14) 0.0022(12)
C18 0.0195(16) 0.0177(14) 0.0140(15) 0.0014(12) -0.0020(14) 0.0052(12)
C19 0.0238(18) 0.0158(14) 0.0136(16) -0.0002(12) -0.0035(15) -0.0004(13)
C20 0.0262(19) 0.0177(15) 0.0173(17) -0.0005(12) 0.0025(16) -0.0001(13)
C21 0.0265(19) 0.0173(15) 0.0187(17) -0.0003(12) -0.0022(16) 0.0013(13)
C22 0.0234(18) 0.0158(14) 0.0211(18) 0.0029(13) -0.0050(16) -0.0004(13)
C23 0.0270(19) 0.0187(15) 0.0203(17) -0.0038(13) 0.0026(16) 0.0002(13)
C24 0.0271(19) 0.0193(15) 0.0180(17) -0.0015(13) -0.0003(16) -0.0014(13)
C25 0.0262(19) 0.0185(15) 0.0245(19) -0.0060(13) -0.0051(17) 0.0026(14)
C26 0.0267(19) 0.0187(15) 0.0220(18) -0.0014(13) 0.0004(17) -0.0051(13)
C27 0.0262(19) 0.0212(16) 0.0219(18) -0.0019(13) 0.0071(17) -0.0038(14)
C28 0.0253(19) 0.0200(16) 0.0257(19) -0.0081(13) 0.0032(17) -0.0021(13)
C29 0.028(2) 0.0188(16) 0.028(2) -0.0023(14) -0.0036(18) 0.0028(14)
C30 0.028(2) 0.0234(17) 0.027(2) -0.0030(14) 0.0011(18) 0.0051(14)
C31 0.031(2) 0.0303(19) 0.026(2) -0.0076(15) -0.0049(19) 0.0064(16)
C32 0.034(2) 0.0233(17) 0.040(2) -0.0127(16) 0.006(2) -0.0020(15)
C33 0.038(2) 0.0185(16) 0.040(2) -0.0015(15) 0.007(2) 0.0048(15)
C34 0.039(2) 0.0203(16) 0.027(2) 0.0003(14) -0.0008(19) 0.0011(15)
C35 0.036(2) 0.0128(14) 0.0263(19) 0.0011(13) 0.0022(18) 0.0026(14)
C36 0.035(2) 0.0204(16) 0.032(2) -0.0022(15) 0.0038(19) 0.0011(15)
C37 0.033(2) 0.0255(18) 0.045(2) -0.0010(16) 0.021(2) -0.0071(15)
C38 0.044(3) 0.032(2) 0.043(2) 0.0011(17) 0.042(2) 0.0010(17)
C39 0.052(3) 0.0313(19) 0.026(2) -0.0024(16) 0.014(2) 0.0042(18)
C40 0.034(2) 0.0213(16) 0.0244(19) -0.0002(14) 0.0032(18) 0.0010(15)
C41 0.028(2) 0.0315(18) 0.0191(18) 0.0002(14) 0.0042(17) 0.0049(15)
C42 0.037(2) 0.038(2) 0.037(2) -0.0001(18) 0.007(2) 0.0136(18)
C43 0.029(2) 0.063(3) 0.052(3) 0.012(2) 0.014(2) 0.014(2)
C44 0.029(2) 0.078(3) 0.036(3) 0.002(2) 0.000(2) 0.001(2)
C45 0.032(2) 0.063(3) 0.032(2) -0.007(2) 0.003(2) -0.007(2)
C46 0.031(2) 0.039(2) 0.026(2) -0.0014(16) 0.0026(19) -0.0047(17)
C47 0.0232(18) 0.0194(15) 0.0165(17) -0.0035(12) -0.0018(16) -0.0023(13)
C48 0.0241(19) 0.0242(16) 0.0244(19) 0.0023(14) 0.0041(17) -0.0018(14)
C49 0.038(2) 0.035(2) 0.028(2) 0.0016(16) 0.003(2) -0.0070(17)
C50 0.026(2) 0.044(2) 0.027(2) -0.0089(17) 0.0110(19) -0.0098(17)
C51 0.0207(18) 0.0298(18) 0.035(2) -0.0083(15) 0.0101(18) -0.0032(14)
C52 0.033(2) 0.0166(15) 0.029(2) -0.0026(14) -0.0037(18) 0.0004(14)
C53 0.0146(16) 0.0195(15) 0.0226(18) 0.0029(13) -0.0012(15) -0.0007(12)
C54 0.0228(18) 0.0189(15) 0.0209(18) 0.0018(13) -0.0032(16) -0.0040(13)
C55 0.027(2) 0.0174(15) 0.032(2) 0.0002(14) -0.0045(19) -0.0011(14)
C56 0.033(2) 0.0161(16) 0.038(2) 0.0057(15) -0.006(2) -0.0018(14)
C57 0.034(2) 0.0290(19) 0.027(2) 0.0027(15) -0.0012(19) -0.0018(16)
C58 0.031(2) 0.0172(15) 0.026(2) 0.0005(13) -0.0031(18) 0.0009(14)
C59 0.0259(19) 0.0107(13) 0.0226(18) 0.0022(12) 0.0026(16) -0.0014(12)
C60 0.035(2) 0.0110(14) 0.0241(19) -0.0001(12) -0.0030(18) -0.0005(13)
C61 0.032(2) 0.0158(15) 0.0209(18) -0.0014(13) -0.0003(17) -0.0014(14)
C62 0.0248(19) 0.0175(15) 0.0236(19) 0.0023(13) -0.0066(17) -0.0002(13)
C63 0.029(2) 0.0138(15) 0.036(2) 0.0019(14) -0.0006(19) -0.0001(13)
C64 0.032(2) 0.0168(15) 0.0215(18) 0.0007(13) -0.0010(17) -0.0018(14)
C65 0.0292(19) 0.0152(14) 0.0178(17) 0.0004(12) 0.0026(16) -0.0019(13)
C66 0.029(2) 0.0187(15) 0.0252(19) -0.0006(13) -0.0051(18) 0.0027(14)
C67 0.036(2) 0.0191(17) 0.039(2) -0.0074(15) -0.001(2) 0.0052(15)
C68 0.027(2) 0.0250(17) 0.031(2) -0.0121(15) -0.0029(19) -0.0035(15)
C69 0.029(2) 0.0276(17) 0.0207(18) -0.0014(14) 0.0004(18) -0.0022(15)
C70 0.033(2) 0.0176(15) 0.0238(19) 0.0056(13) -0.0053(18) -0.0001(14)
C71 0.075(4) 0.0240(19) 0.048(3) 0.0094(18) 0.028(3) 0.021(2)
C72 0.074(4) 0.0189(17) 0.047(3) 0.0026(17) 0.032(3) 0.0138(19)
C73 0.033(2) 0.0190(15) 0.0225(19) -0.0011(14) -0.0016(18) 0.0087(14)
C74 0.031(2) 0.0211(16) 0.027(2) -0.0075(14) 0.0033(18) 0.0024(14)
C75 0.036(2) 0.0205(16) 0.030(2) -0.0042(14) -0.003(2) 0.0047(15)
C76 0.036(2) 0.0250(17) 0.027(2) 0.0006(15) 0.0008(19) 0.0051(15)
C77 0.039(3) 0.045(2) 0.043(3) -0.011(2) 0.001(2) 0.008(2)
C78 0.053(3) 0.0193(17) 0.032(2) 0.0042(15) -0.009(2) -0.0059(17)
C79 0.048(3) 0.0253(19) 0.052(3) -0.0069(18) -0.023(3) -0.0025(18)
C80 0.035(2) 0.0247(17) 0.027(2) -0.0055(15) 0.0027(19) -0.0016(15)
C81 0.035(2) 0.040(2) 0.032(2) -0.0085(17) 0.000(2) -0.0058(18)
B1 0.030(2) 0.0180(17) 0.0201(19) -0.0009(14) 0.0025(19) 0.0019(15)
B2 0.024(2) 0.0148(16) 0.0206(19) 0.0004(14) -0.0008(18) 0.0016(14)

loop_
_atom_type_symbol
_atom_type_description
_atom_type_scat_dispersion_real
_atom_type_scat_dispersion_imag
_atom_type_scat_source
C C 0.0033 0.0016
;
International Tables for Crystallography
(Vol. C, Tables 4.2.6.8 and 6.1.1.4)
;
H H 0.0000 0.0000
;
International Tables for Crystallography
(Vol. C, Table 6.1.1.4)
;
B B 0.0013 0.0007
;
International Tables for Crystallography
(Vol. C, Tables 4.2.6.8 and 6.1.1.4)
;
Fe Fe 0.3463 0.8444
;
International Tables for Crystallography
(Vol. C, Tables 4.2.6.8 and 6.1.1.4)
;
N N 0.0061 0.0033
;
International Tables for Crystallography
(Vol. C, Tables 4.2.6.8 and 6.1.1.4)
;
O O 0.0106 0.0060
;
International Tables for Crystallography
(Vol. C, Tables 4.2.6.8 and 6.1.1.4)
;

loop_
_geom_angle_atom_site_label_1
_geom_angle_atom_site_label_2
_geom_angle_atom_site_label_3
_geom_angle
_geom_angle_site_symmetry_1
_geom_angle_site_symmetry_3
_geom_angle_publ_flag
N1 Fe1 O2 175.06(15) . . ?
N1 Fe1 O1 93.76(11) . . ?
O2 Fe1 O1 86.92(9) . . ?
N1 Fe1 N2 85.13(12) . . ?
O2 Fe1 N2 94.40(10) . . ?
O1 Fe1 N2 177.24(14) . . ?
N1 Fe1 N4 94.06(14) . 4_675 ?
O2 Fe1 N4 90.85(11) . 4_675 ?
O1 Fe1 N4 88.21(12) . 4_675 ?
N2 Fe1 N4 89.34(14) . 4_675 ?
N1 Fe1 N3 88.20(14) . . ?
O2 Fe1 N3 86.91(11) . . ?
O1 Fe1 N3 89.10(11) . . ?
N2 Fe1 N3 93.39(13) . . ?
N4 Fe1 N3 176.59(11) 4_675 . ?
C2 O1 Fe1 122.9(2) . . ?
C11 O2 Fe1 125.8(2) . . ?
C4 N1 C6 122.5(3) . . ?
C4 N1 Fe1 123.6(2) . . ?
C6 N1 Fe1 113.6(2) . . ?
C9 N2 C7 118.9(3) . . ?
C9 N2 Fe1 126.5(2) . . ?
C7 N2 Fe1 114.5(2) . . ?
C13 N3 C14 116.8(3) . . ?
C13 N3 Fe1 118.7(2) . . ?
C14 N3 Fe1 124.4(2) . . ?
C21 N4 C22 116.4(4) . . ?
C21 N4 Fe1 121.0(2) . 4_576 ?
C22 N4 Fe1 122.6(3) . 4_576 ?
C75 N5 C71 115.4(5) . . ?
C78 N6 C76 114.2(3) . . ?
C78 N6 C80 110.9(3) . . ?
C76 N6 C80 111.9(3) . . ?
C78 N6 H6 106.4 . . ?
C76 N6 H6 106.4 . . ?
C80 N6 H6 106.4 . . ?
C2 C1 H1A 109.5 . . ?
C2 C1 H1B 109.5 . . ?
H1A C1 H1B 109.5 . . ?
C2 C1 H1C 109.5 . . ?
H1A C1 H1C 109.5 . . ?
H1B C1 H1C 109.5 . . ?
O1 C2 C3 125.9(3) . . ?
O1 C2 C1 115.3(3) . . ?
C3 C2 C1 118.9(3) . . ?
C2 C3 C4 124.6(4) . . ?
C2 C3 H3 117.7 . . ?
C4 C3 H3 117.7 . . ?
N1 C4 C3 122.5(3) . . ?
N1 C4 C5 120.0(3) . . ?
C3 C4 C5 117.5(3) . . ?
C4 C5 H5A 109.5 . . ?
C4 C5 H5B 109.5 . . ?
H5A C5 H5B 109.5 . . ?
C4 C5 H5C 109.5 . . ?
H5A C5 H5C 109.5 . . ?
H5B C5 H5C 109.5 . . ?
N1 C6 C7 110.2(3) . . ?
N1 C6 H6A 109.6 . . ?
C7 C6 H6A 109.6 . . ?
N1 C6 H6B 109.6 . . ?
C7 C6 H6B 109.6 . . ?
H6A C6 H6B 108.1 . . ?
N2 C7 C6 111.1(3) . . ?
N2 C7 H7A 109.4 . . ?
C6 C7 H7A 109.4 . . ?
N2 C7 H7B 109.4 . . ?
C6 C7 H7B 109.4 . . ?
H7A C7 H7B 108.0 . . ?
C9 C8 H8A 109.5 . . ?
C9 C8 H8B 109.5 . . ?
H8A C8 H8B 109.5 . . ?
C9 C8 H8C 109.5 . . ?
H8A C8 H8C 109.5 . . ?
H8B C8 H8C 109.5 . . ?
N2 C9 C10 122.2(3) . . ?
N2 C9 C8 120.6(3) . . ?
C10 C9 C8 117.2(3) . . ?
C11 C10 C9 126.5(3) . . ?
C11 C10 H10 116.8 . . ?
C9 C10 H10 116.8 . . ?
O2 C11 C10 124.3(3) . . ?
O2 C11 C12 114.1(3) . . ?
C10 C11 C12 121.6(3) . . ?
C11 C12 H12A 109.5 . . ?
C11 C12 H12B 109.5 . . ?
H12A C12 H12B 109.5 . . ?
C11 C12 H12C 109.5 . . ?
H12A C12 H12C 109.5 . . ?
H12B C12 H12C 109.5 . . ?
N3 C13 C16 123.3(3) . . ?
N3 C13 H13 118.3 . . ?
C16 C13 H13 118.3 . . ?
N3 C14 C15 122.8(3) . . ?
N3 C14 H14 118.6 . . ?
C15 C14 H14 118.6 . . ?
C14 C15 C17 120.7(3) . . ?
C14 C15 H15 119.6 . . ?
C17 C15 H15 119.6 . . ?
C13 C16 C17 120.4(3) . . ?
C13 C16 H16 119.8 . . ?
C17 C16 H16 119.8 . . ?
C16 C17 C15 115.9(4) . . ?
C16 C17 C18 123.3(3) . . ?
C15 C17 C18 120.7(3) . . ?
C19 C18 C20 115.9(4) . . ?
C19 C18 C17 123.2(3) . . ?
C20 C18 C17 120.8(3) . . ?
C22 C19 C18 120.9(3) . . ?
C22 C19 H19 119.6 . . ?
C18 C19 H19 119.6 . . ?
C21 C20 C18 120.1(3) . . ?
C21 C20 H20 119.9 . . ?
C18 C20 H20 119.9 . . ?
N4 C21 C20 123.7(3) . . ?
N4 C21 H21 118.1 . . ?
C20 C21 H21 118.1 . . ?
N4 C22 C19 122.8(3) . . ?
N4 C22 H22 118.6 . . ?
C19 C22 H22 118.6 . . ?
C24 C23 C28 115.6(3) . . ?
C24 C23 B1 124.1(4) . . ?
C28 C23 B1 120.3(3) . . ?
C23 C24 C25 121.6(4) . . ?
C23 C24 H24 119.2 . . ?
C25 C24 H24 119.2 . . ?
C26 C25 C24 121.0(4) . . ?
C26 C25 H25 119.5 . . ?
C24 C25 H25 119.5 . . ?
C25 C26 C27 119.3(3) . . ?
C25 C26 H26 120.3 . . ?
C27 C26 H26 120.3 . . ?
C26 C27 C28 119.5(4) . . ?
C26 C27 H27 120.3 . . ?
C28 C27 H27 120.3 . . ?
C27 C28 C23 123.0(4) . . ?
C27 C28 H28 118.5 . . ?
C23 C28 H28 118.5 . . ?
C30 C29 C34 115.1(3) . . ?
C30 C29 B1 125.3(3) . . ?
C34 C29 B1 119.5(3) . . ?
C29 C30 C31 121.8(4) . . ?
C29 C30 H30 119.1 . . ?
C31 C30 H30 119.1 . . ?
C32 C31 C30 121.7(4) . . ?
C32 C31 H31 119.1 . . ?
C30 C31 H31 119.1 . . ?
C31 C32 C33 117.9(3) . . ?
C31 C32 H32 121.0 . . ?
C33 C32 H32 121.0 . . ?
C32 C33 C34 120.1(4) . . ?
C32 C33 H33 119.9 . . ?
C34 C33 H33 119.9 . . ?
C33 C34 C29 123.3(4) . . ?
C33 C34 H34 118.3 . . ?
C29 C34 H34 118.3 . . ?
C40 C35 C36 114.1(4) . . ?
C40 C35 B1 124.6(4) . . ?
C36 C35 B1 121.0(3) . . ?
C37 C36 C35 123.9(4) . . ?
C37 C36 H36 118.0 . . ?
C35 C36 H36 118.0 . . ?
C36 C37 C38 120.3(4) . . ?
C36 C37 H37 119.8 . . ?
C38 C37 H37 119.8 . . ?
C37 C38 C39 116.6(4) . . ?
C37 C38 H38 121.7 . . ?
C39 C38 H38 121.7 . . ?
C40 C39 C38 122.0(4) . . ?
C40 C39 H39 119.0 . . ?
C38 C39 H39 119.0 . . ?
C39 C40 C35 123.1(4) . . ?
C39 C40 H40 118.5 . . ?
C35 C40 H40 118.5 . . ?
C42 C41 C46 114.6(4) . . ?
C42 C41 B1 124.1(3) . . ?
C46 C41 B1 121.2(3) . . ?
C43 C42 C41 122.6(4) . . ?
C43 C42 H42 118.7 . . ?
C41 C42 H42 118.7 . . ?
C44 C43 C42 120.7(4) . . ?
C44 C43 H43 119.6 . . ?
C42 C43 H43 119.6 . . ?
C45 C44 C43 118.9(4) . . ?
C45 C44 H44 120.6 . . ?
C43 C44 H44 120.6 . . ?
C44 C45 C46 120.4(4) . . ?
C44 C45 H45 119.8 . . ?
C46 C45 H45 119.8 . . ?
C45 C46 C41 122.8(4) . . ?
C45 C46 H46 118.6 . . ?
C41 C46 H46 118.6 . . ?
C52 C47 C48 113.6(4) . . ?
C52 C47 B2 126.6(3) . . ?
C48 C47 B2 119.8(3) . . ?
C49 C48 C47 124.6(4) . . ?
C49 C48 H48 117.7 . . ?
C47 C48 H48 117.7 . . ?
C48 C49 C50 120.9(4) . . ?
C48 C49 H49 119.6 . . ?
C50 C49 H49 119.6 . . ?
C51 C50 C49 116.5(5) . . ?
C51 C50 H50 121.7 . . ?
C49 C50 H50 121.7 . . ?
C52 C51 C50 121.0(4) . . ?
C52 C51 H51 119.5 . . ?
C50 C51 H51 119.5 . . ?
C51 C52 C47 123.4(4) . . ?
C51 C52 H52 118.3 . . ?
C47 C52 H52 118.3 . . ?
C54 C53 C58 115.1(3) . . ?
C54 C53 B2 122.5(4) . . ?
C58 C53 B2 122.2(3) . . ?
C53 C54 C55 122.7(4) . . ?
C53 C54 H54 118.7 . . ?
C55 C54 H54 118.7 . . ?
C56 C55 C54 119.9(4) . . ?
C56 C55 H55 120.0 . . ?
C54 C55 H55 120.0 . . ?
C55 C56 C57 119.3(4) . . ?
C55 C56 H56 120.3 . . ?
C57 C56 H56 120.3 . . ?
C58 C57 C56 120.1(5) . . ?
C58 C57 H57 120.0 . . ?
C56 C57 H57 120.0 . . ?
C57 C58 C53 122.9(4) . . ?
C57 C58 H58 118.5 . . ?
C53 C58 H58 118.5 . . ?
C64 C59 C60 114.6(3) . . ?
C64 C59 B2 120.0(3) . . ?
C60 C59 B2 125.1(4) . . ?
C59 C60 C61 122.1(4) . . ?
C59 C60 H60 118.9 . . ?
C61 C60 H60 118.9 . . ?
C62 C61 C60 121.0(4) . . ?
C62 C61 H61 119.5 . . ?
C60 C61 H61 119.5 . . ?
C61 C62 C63 119.9(3) . . ?
C61 C62 H62 120.1 . . ?
C63 C62 H62 120.1 . . ?
C62 C63 C64 118.0(4) . . ?
C62 C63 H63 121.0 . . ?
C64 C63 H63 121.0 . . ?
C59 C64 C63 124.3(4) . . ?
C59 C64 H64 117.8 . . ?
C63 C64 H64 117.8 . . ?
C66 C65 C70 115.9(3) . . ?
C66 C65 B2 123.9(3) . . ?
C70 C65 B2 119.9(3) . . ?
C65 C66 C67 122.5(3) . . ?
C65 C66 H66 118.8 . . ?
C67 C66 H66 118.8 . . ?
C68 C67 C66 120.0(3) . . ?
C68 C67 H67 120.0 . . ?
C66 C67 H67 120.0 . . ?
C67 C68 C69 119.7(3) . . ?
C67 C68 H68 120.1 . . ?
C69 C68 H68 120.1 . . ?
C68 C69 C70 119.1(3) . . ?
C68 C69 H69 120.5 . . ?
C70 C69 H69 120.5 . . ?
C69 C70 C65 122.8(3) . . ?
C69 C70 H70 118.6 . . ?
C65 C70 H70 118.6 . . ?
N5 C71 C72 124.7(4) . . ?
N5 C71 H71 117.7 . . ?
C72 C71 H71 117.7 . . ?
C71 C72 C73 120.6(4) . . ?
C71 C72 H72 119.7 . . ?
C73 C72 H72 119.7 . . ?
C74 C73 C72 114.5(4) . . ?
C74 C73 C73 122.4(4) . 3_567 ?
C72 C73 C73 123.1(4) . 3_567 ?
C75 C74 C73 121.0(4) . . ?
C75 C74 H74 119.5 . . ?
C73 C74 H74 119.5 . . ?
N5 C75 C74 123.7(4) . . ?
N5 C75 H75 118.1 . . ?
C74 C75 H75 118.1 . . ?
N6 C76 C77 113.8(3) . . ?
N6 C76 H76A 108.8 . . ?
C77 C76 H76A 108.8 . . ?
N6 C76 H76B 108.8 . . ?
C77 C76 H76B 108.8 . . ?
H76A C76 H76B 107.7 . . ?
C76 C77 H77A 109.5 . . ?
C76 C77 H77B 109.5 . . ?
H77A C77 H77B 109.5 . . ?
C76 C77 H77C 109.5 . . ?
H77A C77 H77C 109.5 . . ?
H77B C77 H77C 109.5 . . ?
N6 C78 C79 113.3(4) . . ?
N6 C78 H78A 108.9 . . ?
C79 C78 H78A 108.9 . . ?
N6 C78 H78B 108.9 . . ?
C79 C78 H78B 108.9 . . ?
H78A C78 H78B 107.7 . . ?
C78 C79 H79A 109.5 . . ?
C78 C79 H79B 109.5 . . ?
H79A C79 H79B 109.5 . . ?
C78 C79 H79C 109.5 . . ?
H79A C79 H79C 109.5 . . ?
H79B C79 H79C 109.5 . . ?
C81 C80 N6 112.4(3) . . ?
C81 C80 H80A 109.1 . . ?
N6 C80 H80A 109.1 . . ?
C81 C80 H80B 109.1 . . ?
N6 C80 H80B 109.1 . . ?
H80A C80 H80B 107.9 . . ?
C80 C81 H81A 109.5 . . ?
C80 C81 H81B 109.5 . . ?
H81A C81 H81B 109.5 . . ?
C80 C81 H81C 109.5 . . ?
H81A C81 H81C 109.5 . . ?
H81B C81 H81C 109.5 . . ?
C41 B1 C23 110.5(3) . . ?
C41 B1 C35 110.2(3) . . ?
C23 B1 C35 107.1(3) . . ?
C41 B1 C29 109.1(3) . . ?
C23 B1 C29 110.5(3) . . ?
C35 B1 C29 109.4(3) . . ?
C47 B2 C59 111.1(3) . . ?
C47 B2 C65 104.6(3) . . ?
C59 B2 C65 112.1(3) . . ?
C47 B2 C53 114.7(3) . . ?
C59 B2 C53 104.7(3) . . ?
C65 B2 C53 109.8(3) . . ?

loop_
_geom_bond_atom_site_label_1
_geom_bond_atom_site_label_2
_geom_bond_distance
_geom_bond_site_symmetry_2
_geom_bond_publ_flag
Fe1 N1 1.890(3) . ?
Fe1 O2 1.895(2) . ?
Fe1 O1 1.906(2) . ?
Fe1 N2 1.913(3) . ?
Fe1 N4 1.998(4) 4_675 ?
Fe1 N3 2.004(3) . ?
O1 C2 1.289(4) . ?
O2 C11 1.314(4) . ?
N1 C4 1.334(5) . ?
N1 C6 1.475(5) . ?
N2 C9 1.314(4) . ?
N2 C7 1.465(4) . ?
N3 C13 1.350(4) . ?
N3 C14 1.357(4) . ?
N4 C21 1.351(5) . ?
N4 C22 1.354(4) . ?
N4 Fe1 1.998(4) 4_576 ?
N5 C75 1.333(6) . ?
N5 C71 1.342(5) . ?
N6 C78 1.495(5) . ?
N6 C76 1.501(5) . ?
N6 C80 1.511(4) . ?
N6 H6 1.0000 . ?
C1 C2 1.510(5) . ?
C1 H1A 0.9800 . ?
C1 H1B 0.9800 . ?
C1 H1C 0.9800 . ?
C2 C3 1.378(5) . ?
C3 C4 1.403(5) . ?
C3 H3 0.9500 . ?
C4 C5 1.524(5) . ?
C5 H5A 0.9800 . ?
C5 H5B 0.9800 . ?
C5 H5C 0.9800 . ?
C6 C7 1.485(5) . ?
C6 H6A 0.9900 . ?
C6 H6B 0.9900 . ?
C7 H7A 0.9900 . ?
C7 H7B 0.9900 . ?
C8 C9 1.523(5) . ?
C8 H8A 0.9800 . ?
C8 H8B 0.9800 . ?
C8 H8C 0.9800 . ?
C9 C10 1.423(5) . ?
C10 C11 1.373(5) . ?
C10 H10 0.9500 . ?
C11 C12 1.495(5) . ?
C12 H12A 0.9800 . ?
C12 H12B 0.9800 . ?
C12 H12C 0.9800 . ?
C13 C16 1.367(6) . ?
C13 H13 0.9500 . ?
C14 C15 1.365(6) . ?
C14 H14 0.9500 . ?
C15 C17 1.405(5) . ?
C15 H15 0.9500 . ?
C16 C17 1.398(5) . ?
C16 H16 0.9500 . ?
C17 C18 1.464(6) . ?
C18 C19 1.397(5) . ?
C18 C20 1.401(5) . ?
C19 C22 1.377(6) . ?
C19 H19 0.9500 . ?
C20 C21 1.372(6) . ?
C20 H20 0.9500 . ?
C21 H21 0.9500 . ?
C22 H22 0.9500 . ?
C23 C24 1.404(5) . ?
C23 C28 1.408(6) . ?
C23 B1 1.645(5) . ?
C24 C25 1.406(5) . ?
C24 H24 0.9500 . ?
C25 C26 1.369(6) . ?
C25 H25 0.9500 . ?
C26 C27 1.393(6) . ?
C26 H26 0.9500 . ?
C27 C28 1.395(5) . ?
C27 H27 0.9500 . ?
C28 H28 0.9500 . ?
C29 C30 1.396(6) . ?
C29 C34 1.402(5) . ?
C29 B1 1.650(5) . ?
C30 C31 1.397(5) . ?
C30 H30 0.9500 . ?
C31 C32 1.375(6) . ?
C31 H31 0.9500 . ?
C32 C33 1.386(6) . ?
C32 H32 0.9500 . ?
C33 C34 1.389(5) . ?
C33 H33 0.9500 . ?
C34 H34 0.9500 . ?
C35 C40 1.400(5) . ?
C35 C36 1.422(6) . ?
C35 B1 1.647(7) . ?
C36 C37 1.381(7) . ?
C36 H36 0.9500 . ?
C37 C38 1.398(6) . ?
C37 H37 0.9500 . ?
C38 C39 1.418(7) . ?
C38 H38 0.9500 . ?
C39 C40 1.366(7) . ?
C39 H39 0.9500 . ?
C40 H40 0.9500 . ?
C41 C42 1.406(5) . ?
C41 C46 1.407(5) . ?
C41 B1 1.636(6) . ?
C42 C43 1.396(6) . ?
C42 H42 0.9500 . ?
C43 C44 1.377(7) . ?
C43 H43 0.9500 . ?
C44 C45 1.371(7) . ?
C44 H44 0.9500 . ?
C45 C46 1.401(6) . ?
C45 H45 0.9500 . ?
C46 H46 0.9500 . ?
C47 C52 1.407(5) . ?
C47 C48 1.415(5) . ?
C47 B2 1.635(6) . ?
C48 C49 1.344(7) . ?
C48 H48 0.9500 . ?
C49 C50 1.419(6) . ?
C49 H49 0.9500 . ?
C50 C51 1.401(6) . ?
C50 H50 0.9500 . ?
C51 C52 1.379(7) . ?
C51 H51 0.9500 . ?
C52 H52 0.9500 . ?
C53 C54 1.397(5) . ?
C53 C58 1.401(6) . ?
C53 B2 1.649(5) . ?
C54 C55 1.397(5) . ?
C54 H54 0.9500 . ?
C55 C56 1.368(7) . ?
C55 H55 0.9500 . ?
C56 C57 1.385(6) . ?
C56 H56 0.9500 . ?
C57 C58 1.379(5) . ?
C57 H57 0.9500 . ?
C58 H58 0.9500 . ?
C59 C64 1.399(6) . ?
C59 C60 1.404(5) . ?
C59 B2 1.639(5) . ?
C60 C61 1.404(5) . ?
C60 H60 0.9500 . ?
C61 C62 1.361(6) . ?
C61 H61 0.9500 . ?
C62 C63 1.397(6) . ?
C62 H62 0.9500 . ?
C63 C64 1.406(5) . ?
C63 H63 0.9500 . ?
C64 H64 0.9500 . ?
C65 C66 1.385(5) . ?
C65 C70 1.396(5) . ?
C65 B2 1.645(5) . ?
C66 C67 1.391(5) . ?
C66 H66 0.9500 . ?
C67 C68 1.379(5) . ?
C67 H67 0.9500 . ?
C68 C69 1.381(5) . ?
C68 H68 0.9500 . ?
C69 C70 1.395(5) . ?
C69 H69 0.9500 . ?
C70 H70 0.9500 . ?
C71 C72 1.361(8) . ?
C71 H71 0.9500 . ?
C72 C73 1.402(6) . ?
C72 H72 0.9500 . ?
C73 C74 1.395(5) . ?
C73 C73 1.474(9) 3_567 ?
C74 C75 1.381(7) . ?
C74 H74 0.9500 . ?
C75 H75 0.9500 . ?
C76 C77 1.503(7) . ?
C76 H76A 0.9900 . ?
C76 H76B 0.9900 . ?
C77 H77A 0.9800 . ?
C77 H77B 0.9800 . ?
C77 H77C 0.9800 . ?
C78 C79 1.502(5) . ?
C78 H78A 0.9900 . ?
C78 H78B 0.9900 . ?
C79 H79A 0.9800 . ?
C79 H79B 0.9800 . ?
C79 H79C 0.9800 . ?
C80 C81 1.505(6) . ?
C80 H80A 0.9900 . ?
C80 H80B 0.9900 . ?
C81 H81A 0.9800 . ?
C81 H81B 0.9800 . ?
C81 H81C 0.9800 . ?

loop_
_geom_torsion_atom_site_label_1
_geom_torsion_atom_site_label_2
_geom_torsion_atom_site_label_3
_geom_torsion_atom_site_label_4
_geom_torsion
_geom_torsion_site_symmetry_1
_geom_torsion_site_symmetry_2
_geom_torsion_site_symmetry_3
_geom_torsion_site_symmetry_4
_geom_torsion_publ_flag
O1 Fe1 O2 C11 -176.1(3) . . . . ?
N2 Fe1 O2 C11 6.3(3) . . . . ?
N4 Fe1 O2 C11 95.8(3) 4_675 . . . ?
N3 Fe1 O2 C11 -86.8(3) . . . . ?
O1 Fe1 N1 C4 26.0(3) . . . . ?
N2 Fe1 N1 C4 -156.5(3) . . . . ?
N4 Fe1 N1 C4 114.5(3) 4_675 . . . ?
N3 Fe1 N1 C4 -63.0(3) . . . . ?
O1 Fe1 N1 C6 -160.0(3) . . . . ?
N2 Fe1 N1 C6 17.5(3) . . . . ?
N4 Fe1 N1 C6 -71.5(3) 4_675 . . . ?
N3 Fe1 N1 C6 111.0(3) . . . . ?
Fe1 O1 C2 C3 10.1(6) . . . . ?
Fe1 O1 C2 C1 -170.2(3) . . . . ?
O1 C2 C3 C4 10.6(7) . . . . ?
C1 C2 C3 C4 -169.0(4) . . . . ?
C6 N1 C4 C3 171.8(4) . . . . ?
Fe1 N1 C4 C3 -14.8(6) . . . . ?
C6 N1 C4 C5 -8.7(6) . . . . ?
Fe1 N1 C4 C5 164.7(3) . . . . ?
C2 C3 C4 N1 -8.1(7) . . . . ?
C2 C3 C4 C5 172.4(4) . . . . ?
C4 N1 C6 C7 148.2(4) . . . . ?
Fe1 N1 C6 C7 -25.8(5) . . . . ?
C9 N2 C7 C6 175.5(4) . . . . ?
Fe1 N2 C7 C6 -8.0(5) . . . . ?
N1 C6 C7 N2 21.1(6) . . . . ?
C7 N2 C9 C10 177.5(4) . . . . ?
Fe1 N2 C9 C10 1.4(6) . . . . ?
C7 N2 C9 C8 -3.3(6) . . . . ?
Fe1 N2 C9 C8 -179.3(3) . . . . ?
N2 C9 C10 C11 0.6(7) . . . . ?
C8 C9 C10 C11 -178.7(4) . . . . ?
Fe1 O2 C11 C10 -6.3(6) . . . . ?
Fe1 O2 C11 C12 174.3(3) . . . . ?
C9 C10 C11 O2 2.1(7) . . . . ?
C9 C10 C11 C12 -178.7(4) . . . . ?
C14 N3 C13 C16 1.0(4) . . . . ?
Fe1 N3 C13 C16 -176.2(2) . . . . ?
C13 N3 C14 C15 -1.5(4) . . . . ?
Fe1 N3 C14 C15 175.5(2) . . . . ?
N3 C14 C15 C17 1.2(5) . . . . ?
N3 C13 C16 C17 -0.2(5) . . . . ?
C13 C16 C17 C15 -0.1(4) . . . . ?
C13 C16 C17 C18 -179.4(3) . . . . ?
C14 C15 C17 C16 -0.4(4) . . . . ?
C14 C15 C17 C18 178.9(3) . . . . ?
C16 C17 C18 C19 25.0(5) . . . . ?
C15 C17 C18 C19 -154.3(3) . . . . ?
C16 C17 C18 C20 -157.6(3) . . . . ?
C15 C17 C18 C20 23.1(4) . . . . ?
C20 C18 C19 C22 -2.3(4) . . . . ?
C17 C18 C19 C22 175.1(3) . . . . ?
C19 C18 C20 C21 3.9(4) . . . . ?
C17 C18 C20 C21 -173.7(3) . . . . ?
C22 N4 C21 C20 -1.4(5) . . . . ?
Fe1 N4 C21 C20 179.8(2) 4_576 . . . ?
C18 C20 C21 N4 -2.1(5) . . . . ?
C21 N4 C22 C19 3.1(4) . . . . ?
Fe1 N4 C22 C19 -178.2(2) 4_576 . . . ?
C18 C19 C22 N4 -1.2(5) . . . . ?
C28 C23 C24 C25 0.9(4) . . . . ?
B1 C23 C24 C25 -177.9(3) . . . . ?
C23 C24 C25 C26 -1.0(5) . . . . ?
C24 C25 C26 C27 0.7(5) . . . . ?
C25 C26 C27 C28 -0.4(5) . . . . ?
C26 C27 C28 C23 0.3(5) . . . . ?
C24 C23 C28 C27 -0.6(5) . . . . ?
B1 C23 C28 C27 178.2(3) . . . . ?
C34 C29 C30 C31 1.2(6) . . . . ?
B1 C29 C30 C31 177.9(4) . . . . ?
C29 C30 C31 C32 -1.8(7) . . . . ?
C30 C31 C32 C33 1.5(7) . . . . ?
C31 C32 C33 C34 -0.8(7) . . . . ?
C32 C33 C34 C29 0.3(7) . . . . ?
C30 C29 C34 C33 -0.5(6) . . . . ?
B1 C29 C34 C33 -177.4(4) . . . . ?
C40 C35 C36 C37 0.3(5) . . . . ?
B1 C35 C36 C37 -173.9(3) . . . . ?
C35 C36 C37 C38 0.0(6) . . . . ?
C36 C37 C38 C39 -0.5(5) . . . . ?
C37 C38 C39 C40 0.7(6) . . . . ?
C38 C39 C40 C35 -0.4(6) . . . . ?
C36 C35 C40 C39 -0.1(5) . . . . ?
B1 C35 C40 C39 173.9(3) . . . . ?
C46 C41 C42 C43 1.6(7) . . . . ?
B1 C41 C42 C43 -174.4(5) . . . . ?
C41 C42 C43 C44 -0.2(9) . . . . ?
C42 C43 C44 C45 -2.3(9) . . . . ?
C43 C44 C45 C46 3.1(9) . . . . ?
C44 C45 C46 C41 -1.7(8) . . . . ?
C42 C41 C46 C45 -0.7(7) . . . . ?
B1 C41 C46 C45 175.4(4) . . . . ?
C52 C47 C48 C49 -2.7(5) . . . . ?
B2 C47 C48 C49 179.5(3) . . . . ?
C47 C48 C49 C50 0.6(6) . . . . ?
C48 C49 C50 C51 1.6(5) . . . . ?
C49 C50 C51 C52 -1.7(5) . . . . ?
C50 C51 C52 C47 -0.6(5) . . . . ?
C48 C47 C52 C51 2.6(5) . . . . ?
B2 C47 C52 C51 -179.7(3) . . . . ?
C58 C53 C54 C55 0.7(5) . . . . ?
B2 C53 C54 C55 175.2(3) . . . . ?
C53 C54 C55 C56 -1.1(5) . . . . ?
C54 C55 C56 C57 0.6(5) . . . . ?
C55 C56 C57 C58 0.1(5) . . . . ?
C56 C57 C58 C53 -0.5(5) . . . . ?
C54 C53 C58 C57 0.1(5) . . . . ?
B2 C53 C58 C57 -174.4(3) . . . . ?
C64 C59 C60 C61 1.3(4) . . . . ?
B2 C59 C60 C61 -172.8(3) . . . . ?
C59 C60 C61 C62 -0.6(5) . . . . ?
C60 C61 C62 C63 0.3(5) . . . . ?
C61 C62 C63 C64 -0.8(5) . . . . ?
C60 C59 C64 C63 -1.9(5) . . . . ?
B2 C59 C64 C63 172.6(3) . . . . ?
C62 C63 C64 C59 1.7(5) . . . . ?
C70 C65 C66 C67 1.1(7) . . . . ?
B2 C65 C66 C67 174.6(4) . . . . ?
C65 C66 C67 C68 -0.8(7) . . . . ?
C66 C67 C68 C69 1.1(7) . . . . ?
C67 C68 C69 C70 -1.9(7) . . . . ?
C68 C69 C70 C65 2.3(7) . . . . ?
C66 C65 C70 C69 -1.9(7) . . . . ?
B2 C65 C70 C69 -175.7(4) . . . . ?
C75 N5 C71 C72 1.7(7) . . . . ?
N5 C71 C72 C73 -0.2(8) . . . . ?
C71 C72 C73 C74 -1.3(6) . . . . ?
C71 C72 C73 C73 177.5(5) . . . 3_567 ?
C72 C73 C74 C75 1.3(5) . . . . ?
C73 C73 C74 C75 -177.5(4) 3_567 . . . ?
C71 N5 C75 C74 -1.6(6) . . . . ?
C73 C74 C75 N5 0.1(6) . . . . ?
C78 N6 C76 C77 -63.8(4) . . . . ?
C80 N6 C76 C77 63.3(5) . . . . ?
C76 N6 C78 C79 -61.8(5) . . . . ?
C80 N6 C78 C79 170.6(4) . . . . ?
C78 N6 C80 C81 -77.4(5) . . . . ?
C76 N6 C80 C81 153.8(4) . . . . ?
C42 C41 B1 C23 -139.3(4) . . . . ?
C46 C41 B1 C23 45.0(5) . . . . ?
C42 C41 B1 C35 102.6(5) . . . . ?
C46 C41 B1 C35 -73.2(5) . . . . ?
C42 C41 B1 C29 -17.6(6) . . . . ?
C46 C41 B1 C29 166.7(4) . . . . ?
C24 C23 B1 C41 -133.5(4) . . . . ?
C28 C23 B1 C41 47.8(4) . . . . ?
C24 C23 B1 C35 -13.5(4) . . . . ?
C28 C23 B1 C35 167.8(3) . . . . ?
C24 C23 B1 C29 105.6(4) . . . . ?
C28 C23 B1 C29 -73.1(4) . . . . ?
C40 C35 B1 C41 20.5(4) . . . . ?
C36 C35 B1 C41 -165.9(3) . . . . ?
C40 C35 B1 C23 -99.7(4) . . . . ?
C36 C35 B1 C23 73.9(4) . . . . ?
C40 C35 B1 C29 140.5(3) . . . . ?
C36 C35 B1 C29 -45.9(4) . . . . ?
C30 C29 B1 C41 -97.7(4) . . . . ?
C34 C29 B1 C41 78.8(5) . . . . ?
C30 C29 B1 C23 24.0(6) . . . . ?
C34 C29 B1 C23 -159.4(4) . . . . ?
C30 C29 B1 C35 141.6(4) . . . . ?
C34 C29 B1 C35 -41.8(5) . . . . ?
C52 C47 B2 C59 136.9(3) . . . . ?
C48 C47 B2 C59 -45.5(4) . . . . ?
C52 C47 B2 C65 -101.9(3) . . . . ?
C48 C47 B2 C65 75.6(3) . . . . ?
C52 C47 B2 C53 18.4(5) . . . . ?
C48 C47 B2 C53 -164.1(3) . . . . ?
C64 C59 B2 C47 168.6(3) . . . . ?
C60 C59 B2 C47 -17.5(4) . . . . ?
C64 C59 B2 C65 52.0(4) . . . . ?
C60 C59 B2 C65 -134.1(3) . . . . ?
C64 C59 B2 C53 -67.0(4) . . . . ?
C60 C59 B2 C53 106.9(4) . . . . ?
C66 C65 B2 C47 -97.5(4) . . . . ?
C70 C65 B2 C47 75.8(4) . . . . ?
C66 C65 B2 C59 23.0(6) . . . . ?
C70 C65 B2 C59 -163.7(4) . . . . ?
C66 C65 B2 C53 139.0(4) . . . . ?
C70 C65 B2 C53 -47.8(5) . . . . ?
C54 C53 B2 C47 37.6(4) . . . . ?
C58 C53 B2 C47 -148.3(3) . . . . ?
C54 C53 B2 C59 -84.5(4) . . . . ?
C58 C53 B2 C59 89.6(4) . . . . ?
C54 C53 B2 C65 155.0(3) . . . . ?
C58 C53 B2 C65 -30.9(4) . . . . ?
